data_2101934
loop_
_publ_author_name
'Brock, C. P.'
'Fu, Y.'

_publ_section_title
;
 Rigid-Body Disorder Models for the High-Temperature Phase of Ferrocene
;
_journal_issue 6
_journal_name_full 'Acta Crystallographica Section B'
_journal_page_first 928
_journal_page_last 938
_journal_paper_doi 10.1107/S0108768197005132
_journal_volume 53
_journal_year 1997
_chemical_formula_sum 'C10 H10 Fe'
_chemical_formula_weight 186.04
_symmetry_cell_setting monoclinic
_symmetry_space_group_name_Hall '-P 2yab'
_symmetry_space_group_name_H-M 'P 1 21/a 1'
_cell_angle_alpha 90.0
_cell_angle_beta 120.95(8)
_cell_angle_gamma 90.0
_cell_formula_units_Z 2
_cell_length_a 10.443(5)
_cell_length_b 7.572(4)
_cell_length_c 5.824(4)
_cell_volume 395.0(5)
_diffrn_radiation_probe neutron
_diffrn_radiation_type neutron
_diffrn_radiation_wavelength 1.0399
_cod_data_source_file cr0517.cif
_cod_original_formula_sum 'C10 H10 Fe1'
_cod_database_code 2101934

loop_
_atom_site_label
_atom_site_fract_x
_atom_site_fract_y
_atom_site_fract_z
Fe .0 .0 .0
C(11) .0115(7) .2662(6) -.0532(13)
C(12) .0408(6) .1712(7) -.2285(7)
C(13) .1638(6) .0605(7) -.0739(15)
C(14) .2105(7) .0870(9) .1969(11)
C(15) .1164(11) .2141(9) .2096(9)
H(11) -.0771 .3578 -.1101
H(12) -.0216 .1783 -.4412
H(13) .2108 -.0310 -.1490
H(14) .2990 .0192 .3627
H(15) .1210 .2594 .3868
C(21) .0472(8) .2576(10) .0689(16)
C(22) .0319(8) .2073(7) -.1762(9)
C(23) .1428(13) .0815(10) -.1228(16)
C(24) .2266(6) .0542(7) .1553(16)
C(25) .1675(13) .1630(12) .2738(8)
H(21) -.0227 .3479 .0942
H(22) -.0515 .2528 -.3690
H(23) .1580 .0151 -.2680
H(24) .3164 -.0366 .2576
H(25) .2047 .1691 .4814
